data_7058526
loop_
_publ_author_name
'Annaka, Tatsuro'
'Nakata, Norio'
'Ishii, Akihiko'

_publ_section_title
;
 A reversible and turn-on type fluorescence behaviour of hydrogen sulfide
 via a redox cycle between selenoxide and selenide
;
_journal_issue 29
_journal_name_full 'New Journal of Chemistry'
_journal_page_first 11643
_journal_paper_doi 10.1039/C9NJ02813G
_journal_volume 43
_journal_year 2019
_chemical_formula_moiety 'C30 H20 O Se, C2 H2 Cl6'
_chemical_formula_sum 'C32 H22 Cl6 O Se'
_chemical_formula_weight 714.16
_chemical_name_systematic
; 
 'C30 H20 O Se, C2 H2 Cl6' 
;
_space_group_IT_number 2
_space_group_name_Hall '-P 1'
_space_group_name_H-M_alt 'P -1'
_symmetry_cell_setting triclinic
_symmetry_Int_Tables_number 2
_symmetry_space_group_name_Hall '-P 1'
_symmetry_space_group_name_H-M 'P -1'
_atom_sites_solution_hydrogens geom
_atom_sites_solution_primary direct
_atom_sites_solution_secondary difmap
_audit_creation_method SHELXL-97
_audit_update_record
;
2019-04-05 deposited with the CCDC.    2019-06-24 downloaded from the CCDC.
;
_cell_angle_alpha 90.7040(10)
_cell_angle_beta 98.331(2)
_cell_angle_gamma 92.8220(10)
_cell_formula_units_Z 2
_cell_length_a 10.3946(6)
_cell_length_b 11.3394(7)
_cell_length_c 12.8696(8)
_cell_measurement_reflns_used 12135
_cell_measurement_temperature 100(2)
_cell_measurement_theta_max 27.49
_cell_measurement_theta_min 2.34
_cell_volume 1498.80(16)
_computing_cell_refinement 'Bruker SAINT'
_computing_data_collection 'Bruker SMART'
_computing_data_reduction 'Bruker SAINT'
_computing_molecular_graphics 'Yadokari-XG 2009 (Wakita, Nemoto et al., 2009)'
_computing_publication_material 'Yadokari-XG 2009 (Wakita, Nemoto et al., 2009)'
_computing_structure_refinement 'SHELXL-97 (Sheldrick, 1997)'
_computing_structure_solution 'SHELXS-97 (Sheldrick, 1990)'
_diffrn_ambient_temperature 100(2)
_diffrn_measured_fraction_theta_full 0.990
_diffrn_measured_fraction_theta_max 0.990
_diffrn_measurement_device_type 'CCD area detector'
_diffrn_measurement_method 'phi and omega scans'
_diffrn_radiation_monochromator graphite
_diffrn_radiation_source 'fine-focus sealed tube'
_diffrn_radiation_type MoK\a
_diffrn_radiation_wavelength 0.71073
_diffrn_reflns_av_R_equivalents 0.0276
_diffrn_reflns_av_sigmaI/netI 0.0588
_diffrn_reflns_limit_h_max 7
_diffrn_reflns_limit_h_min -13
_diffrn_reflns_limit_k_max 14
_diffrn_reflns_limit_k_min -14
_diffrn_reflns_limit_l_max 16
_diffrn_reflns_limit_l_min -16
_diffrn_reflns_number 10230
_diffrn_reflns_theta_full 27.50
_diffrn_reflns_theta_max 27.50
_diffrn_reflns_theta_min 1.60
_exptl_absorpt_coefficient_mu 1.814
_exptl_absorpt_correction_T_max 0.8394
_exptl_absorpt_correction_T_min 0.6122
_exptl_absorpt_correction_type numerical
_exptl_absorpt_process_details 'SADABS (Sheldrick, 1997)'
_exptl_crystal_colour 'pale yellow'
_exptl_crystal_density_diffrn 1.582
_exptl_crystal_density_meas ?
_exptl_crystal_density_method 'not measured'
_exptl_crystal_description prism
_exptl_crystal_F_000 716
_exptl_crystal_size_max 0.30
_exptl_crystal_size_mid 0.26
_exptl_crystal_size_min 0.10
_refine_diff_density_max 1.129
_refine_diff_density_min -0.694
_refine_diff_density_rms 0.107
_refine_ls_extinction_method none
_refine_ls_goodness_of_fit_ref 1.011
_refine_ls_hydrogen_treatment constr
_refine_ls_matrix_type full
_refine_ls_number_parameters 361
_refine_ls_number_reflns 6817
_refine_ls_number_restraints 0
_refine_ls_restrained_S_all 1.011
_refine_ls_R_factor_all 0.0585
_refine_ls_R_factor_gt 0.0463
_refine_ls_shift/su_max 0.000
_refine_ls_shift/su_mean 0.000
_refine_ls_structure_factor_coef Fsqd
_refine_ls_weighting_details 'calc w=1/[\s^2^(Fo^2^)+(0.0680P)^2^+0.0000P] where P=(Fo^2^+2Fc^2^)/3'
_refine_ls_weighting_scheme calc
_refine_ls_wR_factor_gt 0.1112
_refine_ls_wR_factor_ref 0.1196
_reflns_number_gt 5571
_reflns_number_total 6817
_reflns_threshold_expression >2sigma(I)
_cod_data_source_file c9nj02813g2.cif
_cod_data_source_block naka430
_cod_depositor_comments
;
The following automatic conversions were performed:

'_exptl_crystal_density_meas' value 'not measured' was changed to '?'
- the value is perceived as not measured.

Automatic conversion script
Id: cif_fix_values 4973 2017-02-22 13:04:09Z antanas 

 Adding full bibliography for 7058525--7058526.cif.
;
_cod_original_sg_symbol_H-M P-1
_cod_database_code 7058526

loop_
_symmetry_equiv_pos_as_xyz
'x, y, z'
'-x, -y, -z'

loop_
_atom_site_label
_atom_site_type_symbol
_atom_site_fract_x
_atom_site_fract_y
_atom_site_fract_z
_atom_site_U_iso_or_equiv
_atom_site_adp_type
_atom_site_occupancy
_atom_site_symmetry_multiplicity
_atom_site_calc_flag
_atom_site_refinement_flags
Se1 Se 0.47710(3) 0.15679(2) 0.02075(2) 0.01531(9) Uani 1 1 d .
O1 O 0.59904(19) 0.07875(18) 0.07859(16) 0.0198(4) Uani 1 1 d .
Cl1 Cl 0.41122(8) 0.83032(9) 0.61657(7) 0.0356(2) Uani 1 1 d .
Cl2 Cl 0.20743(9) 0.70658(8) 0.70677(7) 0.0361(2) Uani 1 1 d .
Cl3 Cl 0.18268(9) 0.95157(9) 0.65249(8) 0.0443(2) Uani 1 1 d .
Cl4 Cl 0.34244(9) 0.19431(9) 0.52335(7) 0.0378(2) Uani 1 1 d .
Cl5 Cl 0.06608(9) 0.20969(8) 0.52191(8) 0.0400(2) Uani 1 1 d .
Cl6 Cl 0.24659(14) 0.31634(13) 0.69116(9) 0.0706(4) Uani 1 1 d .
C1 C 0.3344(3) 0.1526(2) 0.1083(2) 0.0154(6) Uani 1 1 d .
C2 C 0.5239(3) 0.3161(2) 0.0749(2) 0.0175(6) Uani 1 1 d .
C3 C 0.4491(3) 0.3507(2) 0.1448(2) 0.0166(6) Uani 1 1 d .
H1 H 0.4631 0.4269 0.1772 0.020 Uiso 1 1 calc R
C4 C 0.3472(3) 0.2703(2) 0.1701(2) 0.0161(6) Uani 1 1 d .
C5 C 0.2522(3) 0.2856(3) 0.2291(2) 0.0169(6) Uani 1 1 d .
C6 C 0.6305(3) 0.3825(2) 0.0345(2) 0.0166(6) Uani 1 1 d .
C7 C 0.6740(3) 0.3483(3) -0.0586(3) 0.0229(6) Uani 1 1 d .
H2 H 0.6340 0.2807 -0.0968 0.028 Uiso 1 1 calc R
C8 C 0.7745(3) 0.4115(3) -0.0959(3) 0.0251(7) Uani 1 1 d .
H3 H 0.8021 0.3878 -0.1598 0.030 Uiso 1 1 calc R
C9 C 0.8348(3) 0.5089(3) -0.0401(3) 0.0240(7) Uani 1 1 d .
H4 H 0.9040 0.5522 -0.0655 0.029 Uiso 1 1 calc R
C10 C 0.7941(3) 0.5432(3) 0.0526(3) 0.0255(7) Uani 1 1 d .
H5 H 0.8361 0.6097 0.0913 0.031 Uiso 1 1 calc R
C11 C 0.6925(3) 0.4813(3) 0.0896(3) 0.0235(7) Uani 1 1 d .
H6 H 0.6646 0.5062 0.1531 0.028 Uiso 1 1 calc R
C12 C 0.2387(3) 0.3879(3) 0.2973(2) 0.0180(6) Uani 1 1 d .
C13 C 0.3471(3) 0.4474(3) 0.3551(2) 0.0210(6) Uani 1 1 d .
H7 H 0.4317 0.4215 0.3506 0.025 Uiso 1 1 calc R
C14 C 0.3325(3) 0.5441(3) 0.4191(3) 0.0273(7) Uani 1 1 d .
H8 H 0.4071 0.5844 0.4576 0.033 Uiso 1 1 calc R
C15 C 0.2095(4) 0.5817(3) 0.4268(3) 0.0308(8) Uani 1 1 d .
H9 H 0.1996 0.6473 0.4710 0.037 Uiso 1 1 calc R
C16 C 0.1010(4) 0.5236(3) 0.3700(3) 0.0304(8) Uani 1 1 d .
H10 H 0.0166 0.5498 0.3749 0.036 Uiso 1 1 calc R
C17 C 0.1153(3) 0.4272(3) 0.3057(3) 0.0235(7) Uani 1 1 d .
H11 H 0.0404 0.3875 0.2672 0.028 Uiso 1 1 calc R
C18 C 0.2014(3) 0.1503(2) 0.0382(2) 0.0157(6) Uani 1 1 d .
C19 C 0.1743(3) 0.1306(2) -0.0685(2) 0.0181(6) Uani 1 1 d .
H12 H 0.2421 0.1161 -0.1085 0.022 Uiso 1 1 calc R
C20 C 0.0448(3) 0.1322(3) -0.1174(3) 0.0225(7) Uani 1 1 d .
H13 H 0.0249 0.1201 -0.1912 0.027 Uiso 1 1 calc R
C21 C -0.0535(3) 0.1512(3) -0.0596(3) 0.0237(7) Uani 1 1 d .
H14 H -0.1408 0.1523 -0.0937 0.028 Uiso 1 1 calc R
C22 C -0.0263(3) 0.1687(3) 0.0490(3) 0.0225(7) Uani 1 1 d .
H15 H -0.0947 0.1808 0.0889 0.027 Uiso 1 1 calc R
C23 C 0.1010(3) 0.1683(2) 0.0980(2) 0.0179(6) Uani 1 1 d .
C24 C 0.3250(3) 0.0541(2) 0.1875(2) 0.0163(6) Uani 1 1 d .
C25 C 0.4015(3) -0.0430(3) 0.2062(2) 0.0200(6) Uani 1 1 d .
H16 H 0.4719 -0.0547 0.1684 0.024 Uiso 1 1 calc R
C26 C 0.3717(3) -0.1229(3) 0.2824(2) 0.0240(7) Uani 1 1 d .
H17 H 0.4222 -0.1901 0.2957 0.029 Uiso 1 1 calc R
C27 C 0.2704(3) -0.1060(3) 0.3386(2) 0.0240(7) Uani 1 1 d .
H18 H 0.2513 -0.1616 0.3895 0.029 Uiso 1 1 calc R
C28 C 0.1961(3) -0.0071(3) 0.3207(2) 0.0213(6) Uani 1 1 d .
H19 H 0.1273 0.0057 0.3600 0.026 Uiso 1 1 calc R
C29 C 0.2238(3) 0.0721(2) 0.2450(2) 0.0174(6) Uani 1 1 d .
C30 C 0.1500(3) 0.1819(2) 0.2155(2) 0.0166(6) Uani 1 1 d .
H20 H 0.0779 0.1928 0.2580 0.020 Uiso 1 1 calc R
C31 C 0.2920(3) 0.8443(3) 0.6990(2) 0.0249(7) Uani 1 1 d .
H21 H 0.3358 0.8688 0.7709 0.030 Uiso 1 1 calc R
C32 C 0.2200(3) 0.2825(3) 0.5564(3) 0.0303(8) Uani 1 1 d .
H22 H 0.2224 0.3577 0.5168 0.036 Uiso 1 1 calc R

loop_
_atom_site_aniso_label
_atom_site_aniso_U_11
_atom_site_aniso_U_22
_atom_site_aniso_U_33
_atom_site_aniso_U_23
_atom_site_aniso_U_13
_atom_site_aniso_U_12
Se1 0.01538(15) 0.01279(15) 0.01742(16) -0.00322(10) 0.00202(11) -0.00068(10)
O1 0.0182(10) 0.0172(11) 0.0234(11) -0.0034(8) 0.0004(8) 0.0042(8)
Cl1 0.0257(4) 0.0510(6) 0.0301(4) -0.0078(4) 0.0071(3) -0.0058(4)
Cl2 0.0363(5) 0.0341(5) 0.0365(5) 0.0026(4) 0.0039(4) -0.0078(4)
Cl3 0.0388(5) 0.0356(5) 0.0563(6) 0.0031(4) -0.0036(4) 0.0104(4)
Cl4 0.0289(5) 0.0426(5) 0.0425(5) -0.0004(4) 0.0064(4) 0.0059(4)
Cl5 0.0275(5) 0.0339(5) 0.0581(6) -0.0024(4) 0.0040(4) 0.0042(4)
Cl6 0.0846(9) 0.0911(10) 0.0337(6) -0.0302(6) 0.0060(6) -0.0046(8)
C1 0.0171(14) 0.0112(13) 0.0172(14) -0.0031(10) 0.0008(11) -0.0014(10)
C2 0.0162(14) 0.0142(14) 0.0212(15) -0.0040(11) 0.0002(11) -0.0001(11)
C3 0.0170(14) 0.0137(13) 0.0175(14) -0.0038(11) -0.0026(11) 0.0003(11)
C4 0.0181(14) 0.0129(13) 0.0168(14) -0.0019(11) 0.0004(11) 0.0006(11)
C5 0.0161(14) 0.0145(14) 0.0194(14) -0.0007(11) 0.0002(11) 0.0006(11)
C6 0.0161(14) 0.0125(13) 0.0210(15) 0.0032(11) 0.0012(11) 0.0014(11)
C7 0.0244(16) 0.0161(15) 0.0287(17) -0.0010(12) 0.0053(13) 0.0004(12)
C8 0.0243(16) 0.0235(16) 0.0299(18) 0.0027(13) 0.0101(14) 0.0056(13)
C9 0.0169(15) 0.0220(16) 0.0337(18) 0.0106(13) 0.0051(13) 0.0003(12)
C10 0.0254(17) 0.0170(15) 0.0320(18) 0.0020(13) -0.0008(14) -0.0053(12)
C11 0.0243(16) 0.0192(15) 0.0264(17) -0.0026(12) 0.0036(13) -0.0036(12)
C12 0.0233(15) 0.0143(14) 0.0178(14) 0.0000(11) 0.0080(12) 0.0003(11)
C13 0.0254(16) 0.0192(15) 0.0188(15) -0.0020(12) 0.0050(12) -0.0007(12)
C14 0.038(2) 0.0199(16) 0.0232(16) -0.0046(13) 0.0058(14) -0.0054(14)
C15 0.049(2) 0.0179(16) 0.0277(18) -0.0073(13) 0.0121(16) 0.0019(15)
C16 0.0348(19) 0.0225(17) 0.038(2) -0.0023(14) 0.0192(16) 0.0042(14)
C17 0.0226(16) 0.0217(16) 0.0279(17) -0.0019(13) 0.0095(13) 0.0004(12)
C18 0.0145(13) 0.0090(13) 0.0221(15) -0.0003(11) -0.0018(11) -0.0012(10)
C19 0.0183(14) 0.0125(13) 0.0221(15) -0.0025(11) 0.0001(12) -0.0040(11)
C20 0.0255(16) 0.0154(15) 0.0242(16) -0.0037(12) -0.0039(13) -0.0009(12)
C21 0.0193(15) 0.0154(15) 0.0340(18) -0.0019(13) -0.0037(13) -0.0004(12)
C22 0.0207(15) 0.0115(14) 0.0353(18) -0.0021(12) 0.0043(13) 0.0008(11)
C23 0.0200(15) 0.0114(13) 0.0214(15) -0.0001(11) 0.0008(12) -0.0019(11)
C24 0.0170(14) 0.0130(13) 0.0174(14) -0.0019(11) -0.0013(11) -0.0033(11)
C25 0.0218(15) 0.0168(15) 0.0197(15) -0.0035(11) -0.0018(12) -0.0001(12)
C26 0.0293(17) 0.0185(15) 0.0217(16) -0.0009(12) -0.0056(13) 0.0034(13)
C27 0.0314(17) 0.0195(15) 0.0204(16) 0.0020(12) 0.0028(13) -0.0025(13)
C28 0.0255(16) 0.0205(15) 0.0178(15) 0.0003(12) 0.0038(12) -0.0026(12)
C29 0.0197(15) 0.0139(14) 0.0173(14) -0.0046(11) -0.0007(11) -0.0020(11)
C30 0.0153(14) 0.0135(13) 0.0210(15) -0.0015(11) 0.0041(11) -0.0017(11)
C31 0.0240(16) 0.0276(17) 0.0218(16) -0.0019(13) -0.0002(13) -0.0010(13)
C32 0.037(2) 0.0305(19) 0.0243(17) -0.0032(14) 0.0067(14) 0.0005(15)

loop_
_atom_type_symbol
_atom_type_description
_atom_type_scat_dispersion_real
_atom_type_scat_dispersion_imag
_atom_type_scat_source
C C 0.0033 0.0016 'International Tables Vol C Tables 4.2.6.8 and 6.1.1.4'
H H 0.0000 0.0000 'International Tables Vol C Tables 4.2.6.8 and 6.1.1.4'
Cl Cl 0.1484 0.1585 'International Tables Vol C Tables 4.2.6.8 and 6.1.1.4'
O O 0.0106 0.0060 'International Tables Vol C Tables 4.2.6.8 and 6.1.1.4'
Se Se -0.0929 2.2259 'International Tables Vol C Tables 4.2.6.8 and 6.1.1.4'

loop_
_geom_angle_atom_site_label_1
_geom_angle_atom_site_label_2
_geom_angle_atom_site_label_3
_geom_angle
O1 Se1 C2 103.26(11)
O1 Se1 C1 109.24(11)
C2 Se1 C1 87.67(11)
C24 C1 C4 107.1(2)
C24 C1 C18 106.1(2)
C4 C1 C18 106.1(2)
C24 C1 Se1 119.89(19)
C4 C1 Se1 106.49(18)
C18 C1 Se1 110.33(19)
C3 C2 C6 128.9(3)
C3 C2 Se1 112.9(2)
C6 C2 Se1 118.3(2)
C2 C3 C4 118.8(3)
C5 C4 C3 131.0(3)
C5 C4 C1 114.4(2)
C3 C4 C1 114.1(2)
C4 C5 C12 127.0(3)
C4 C5 C30 111.8(2)
C12 C5 C30 121.2(2)
C7 C6 C11 118.1(3)
C7 C6 C2 121.4(3)
C11 C6 C2 120.4(3)
C8 C7 C6 121.0(3)
C7 C8 C9 120.1(3)
C10 C9 C8 119.7(3)
C9 C10 C11 120.4(3)
C10 C11 C6 120.6(3)
C13 C12 C17 118.6(3)
C13 C12 C5 121.5(3)
C17 C12 C5 120.0(3)
C14 C13 C12 120.7(3)
C15 C14 C13 120.0(3)
C14 C15 C16 120.0(3)
C15 C16 C17 120.1(3)
C16 C17 C12 120.6(3)
C19 C18 C23 120.7(3)
C19 C18 C1 128.2(3)
C23 C18 C1 111.1(2)
C18 C19 C20 118.8(3)
C21 C20 C19 120.7(3)
C20 C21 C22 120.5(3)
C23 C22 C21 119.4(3)
C22 C23 C18 119.8(3)
C22 C23 C30 127.3(3)
C18 C23 C30 112.9(2)
C25 C24 C29 120.6(3)
C25 C24 C1 128.9(3)
C29 C24 C1 110.5(2)
C24 C25 C26 118.2(3)
C27 C26 C25 121.3(3)
C26 C27 C28 120.0(3)
C29 C28 C27 119.3(3)
C28 C29 C24 120.6(3)
C28 C29 C30 125.2(3)
C24 C29 C30 114.3(3)
C29 C30 C23 105.6(2)
C29 C30 C5 106.0(2)
C23 C30 C5 106.9(2)
Cl1 C31 Cl3 110.90(18)
Cl1 C31 Cl2 109.46(18)
Cl3 C31 Cl2 110.15(18)
Cl6 C32 Cl4 110.2(2)
Cl6 C32 Cl5 109.87(19)
Cl4 C32 Cl5 110.44(19)

loop_
_geom_bond_atom_site_label_1
_geom_bond_atom_site_label_2
_geom_bond_distance
Se1 O1 1.672(2)
Se1 C2 1.942(3)
Se1 C1 1.988(3)
Cl1 C31 1.756(3)
Cl2 C31 1.765(3)
Cl3 C31 1.757(3)
Cl4 C32 1.753(3)
Cl5 C32 1.759(4)
Cl6 C32 1.751(3)
C1 C24 1.531(4)
C1 C4 1.536(4)
C1 C18 1.537(4)
C2 C3 1.339(4)
C2 C6 1.469(4)
C3 C4 1.440(4)
C4 C5 1.346(4)
C5 C12 1.470(4)
C5 C30 1.537(4)
C6 C7 1.397(4)
C6 C11 1.396(4)
C7 C8 1.384(4)
C8 C9 1.382(5)
C9 C10 1.380(5)
C10 C11 1.384(4)
C12 C13 1.395(4)
C12 C17 1.396(4)
C13 C14 1.391(4)
C14 C15 1.384(5)
C15 C16 1.384(5)
C16 C17 1.390(4)
C18 C19 1.375(4)
C18 C23 1.405(4)
C19 C20 1.401(4)
C20 C21 1.372(4)
C21 C22 1.395(4)
C22 C23 1.381(4)
C23 C30 1.528(4)
C24 C25 1.392(4)
C24 C29 1.392(4)
C25 C26 1.400(4)
C26 C27 1.380(4)
C27 C28 1.395(4)
C28 C29 1.384(4)
C29 C30 1.518(4)

loop_
_geom_torsion_atom_site_label_1
_geom_torsion_atom_site_label_2
_geom_torsion_atom_site_label_3
_geom_torsion_atom_site_label_4
_geom_torsion
O1 Se1 C1 C24 -21.2(2)
C2 Se1 C1 C24 -124.4(2)
O1 Se1 C1 C4 100.47(19)
C2 Se1 C1 C4 -2.77(19)
O1 Se1 C1 C18 -144.82(17)
C2 Se1 C1 C18 111.9(2)
O1 Se1 C2 C3 -107.3(2)
C1 Se1 C2 C3 2.0(2)
O1 Se1 C2 C6 73.9(2)
C1 Se1 C2 C6 -176.8(2)
C6 C2 C3 C4 178.2(3)
Se1 C2 C3 C4 -0.4(3)
C2 C3 C4 C5 -173.2(3)
C2 C3 C4 C1 -2.0(4)
C24 C1 C4 C5 -54.6(3)
C18 C1 C4 C5 58.4(3)
Se1 C1 C4 C5 176.0(2)
C24 C1 C4 C3 132.7(3)
C18 C1 C4 C3 -114.3(3)
Se1 C1 C4 C3 3.2(3)
C3 C4 C5 C12 -9.5(5)
C1 C4 C5 C12 179.3(3)
C3 C4 C5 C30 168.6(3)
C1 C4 C5 C30 -2.6(3)
C3 C2 C6 C7 -161.3(3)
Se1 C2 C6 C7 17.2(4)
C3 C2 C6 C11 19.6(5)
Se1 C2 C6 C11 -161.8(2)
C11 C6 C7 C8 -0.9(5)
C2 C6 C7 C8 -179.9(3)
C6 C7 C8 C9 1.0(5)
C7 C8 C9 C10 -0.2(5)
C8 C9 C10 C11 -0.6(5)
C9 C10 C11 C6 0.7(5)
C7 C6 C11 C10 0.0(5)
C2 C6 C11 C10 179.1(3)
C4 C5 C12 C13 -36.8(5)
C30 C5 C12 C13 145.2(3)
C4 C5 C12 C17 143.5(3)
C30 C5 C12 C17 -34.5(4)
C17 C12 C13 C14 -0.4(4)
C5 C12 C13 C14 179.9(3)
C12 C13 C14 C15 0.6(5)
C13 C14 C15 C16 -0.6(5)
C14 C15 C16 C17 0.4(5)
C15 C16 C17 C12 -0.2(5)
C13 C12 C17 C16 0.2(5)
C5 C12 C17 C16 179.9(3)
C24 C1 C18 C19 -119.1(3)
C4 C1 C18 C19 127.1(3)
Se1 C1 C18 C19 12.2(4)
C24 C1 C18 C23 59.1(3)
C4 C1 C18 C23 -54.6(3)
Se1 C1 C18 C23 -169.57(19)
C23 C18 C19 C20 1.9(4)
C1 C18 C19 C20 180.0(3)
C18 C19 C20 C21 -1.1(4)
C19 C20 C21 C22 -0.2(5)
C20 C21 C22 C23 0.8(4)
C21 C22 C23 C18 0.0(4)
C21 C22 C23 C30 -177.9(3)
C19 C18 C23 C22 -1.3(4)
C1 C18 C23 C22 -179.7(3)
C19 C18 C23 C30 176.9(3)
C1 C18 C23 C30 -1.5(3)
C4 C1 C24 C25 -125.0(3)
C18 C1 C24 C25 122.0(3)
Se1 C1 C24 C25 -3.6(4)
C4 C1 C24 C29 54.8(3)
C18 C1 C24 C29 -58.2(3)
Se1 C1 C24 C29 176.13(19)
C29 C24 C25 C26 1.5(4)
C1 C24 C25 C26 -178.8(3)
C24 C25 C26 C27 -0.7(4)
C25 C26 C27 C28 -0.6(5)
C26 C27 C28 C29 1.1(5)
C27 C28 C29 C24 -0.3(4)
C27 C28 C29 C30 178.7(3)
C25 C24 C29 C28 -1.0(4)
C1 C24 C29 C28 179.2(3)
C25 C24 C29 C30 179.9(3)
C1 C24 C29 C30 0.1(3)
C28 C29 C30 C23 -122.4(3)
C24 C29 C30 C23 56.8(3)
C28 C29 C30 C5 124.5(3)
C24 C29 C30 C5 -56.4(3)
C22 C23 C30 C29 122.7(3)
C18 C23 C30 C29 -55.3(3)
C22 C23 C30 C5 -124.8(3)
C18 C23 C30 C5 57.2(3)
C4 C5 C30 C29 57.5(3)
C12 C5 C30 C29 -124.3(3)
C4 C5 C30 C23 -54.8(3)
C12 C5 C30 C23 123.4(3)
